data_1518200
loop_
_publ_author_name
'Rijeesh, K.'
'Hashim, P. K.'
'Noro, Shin-ichiro'
'Tamaoki, Nobuyuki'

_publ_section_title
;
 Dynamic induction of enantiomeric excess from a prochiral azobenzene
 dimer under circularly polarized light
;
_journal_issue 2
_journal_name_full 'Chem. Sci.'
_journal_page_first 973
_journal_paper_doi 10.1039/C4SC01993H
_journal_volume 6
_journal_year 2015
_chemical_formula_moiety 'C28 H20 N4'
_chemical_formula_sum 'C28 H20 N4'
_chemical_formula_weight 412.49
_space_group_IT_number 2
_symmetry_cell_setting triclinic
_symmetry_Int_Tables_number 2
_symmetry_space_group_name_Hall '-P 1'
_symmetry_space_group_name_H-M 'P -1'
_atom_sites_solution_hydrogens geom
_atom_sites_solution_primary direct
_atom_sites_solution_secondary difmap
_cell_angle_alpha 109.560(3)
_cell_angle_beta 91.8983(18)
_cell_angle_gamma 111.312(3)
_cell_formula_units_Z 2
_cell_length_a 7.8497(5)
_cell_length_b 10.7861(8)
_cell_length_c 14.7876(10)
_cell_measurement_reflns_used 8333
_cell_measurement_temperature 173
_cell_measurement_theta_max 27.41
_cell_measurement_theta_min 3.02
_cell_volume 1081.87(13)
_computing_cell_refinement 'RAPID AUTO'
_computing_data_collection 'RAPID AUTO (Rigaku, ????)'
_computing_data_reduction 'RAPID AUTO'
_computing_molecular_graphics 'CrystalStructure 4.0'
_computing_publication_material 'CrystalStructure 4.0 (Rigaku, 2010)'
_computing_structure_refinement 'SHELXL97 (Sheldrick, 2008)'
_computing_structure_solution 'SIR2004 (Burla, et al., 2005)'
_diffrn_ambient_temperature 173
_diffrn_detector_area_resol_mean 10.000
_diffrn_measured_fraction_theta_full 0.991
_diffrn_measured_fraction_theta_max 0.991
_diffrn_measurement_device_type 'Rigaku R-AXIS RAPID'
_diffrn_measurement_method \w
_diffrn_radiation_type 'Mo K\a'
_diffrn_radiation_wavelength 0.71075
_diffrn_reflns_av_R_equivalents 0.0242
_diffrn_reflns_limit_h_max 10
_diffrn_reflns_limit_h_min -10
_diffrn_reflns_limit_k_max 13
_diffrn_reflns_limit_k_min -13
_diffrn_reflns_limit_l_max 19
_diffrn_reflns_limit_l_min -19
_diffrn_reflns_number 10582
_diffrn_reflns_theta_full 27.41
_diffrn_reflns_theta_max 27.40
_diffrn_standards_number 0
_exptl_absorpt_coefficient_mu 0.076
_exptl_absorpt_correction_T_max 0.977
_exptl_absorpt_correction_T_min 0.653
_exptl_absorpt_correction_type multi-scan
_exptl_absorpt_process_details 'ABSCOR (Rigaku, 1995)'
_exptl_crystal_colour red
_exptl_crystal_density_diffrn 1.266
_exptl_crystal_density_method 'not measured'
_exptl_crystal_description chunk
_exptl_crystal_F_000 432.00
_exptl_crystal_size_max 0.500
_exptl_crystal_size_mid 0.300
_exptl_crystal_size_min 0.300
_refine_diff_density_max 0.440
_refine_diff_density_min -0.200
_refine_ls_extinction_method none
_refine_ls_goodness_of_fit_ref 1.065
_refine_ls_hydrogen_treatment constr
_refine_ls_number_parameters 289
_refine_ls_number_reflns 4868
_refine_ls_number_restraints 0
_refine_ls_R_factor_gt 0.0503
_refine_ls_shift/su_max 0.001
_refine_ls_structure_factor_coef Fsqd
_refine_ls_weighting_details 'w = 1/[\s^2^(Fo^2^)+(0.0975P)^2^+0.0435P] where P=(Fo^2^+2Fc^2^)/3'
_refine_ls_weighting_scheme calc
_refine_ls_wR_factor_ref 0.1454
_reflns_number_gt 3955
_reflns_number_total 4868
_reflns_threshold_expression F^2^>2.0\s(F^2^)
_cod_data_source_file c4sc01993h2.cif
_cod_data_source_block 3
_cod_depositor_comments 'Adding full bibliography for 1518200.cif.'
_cod_original_cell_volume 1081.88(13)
_cod_database_code 1518200

loop_
_symmetry_equiv_pos_site_id
_symmetry_equiv_pos_as_xyz
1 +X,+Y,+Z
2 -X,-Y,-Z

loop_
_atom_site_label
_atom_site_type_symbol
_atom_site_fract_x
_atom_site_fract_y
_atom_site_fract_z
_atom_site_U_iso_or_equiv
_atom_site_adp_type
_atom_site_occupancy
_atom_site_symmetry_multiplicity
_atom_site_calc_flag
_atom_site_refinement_flags
N1 N 0.21613(13) 0.39632(10) 0.58506(7) 0.0325(3) Uani 1.0 2 d .
N2 N 0.18065(13) 0.33228(11) 0.49352(7) 0.0351(3) Uani 1.0 2 d .
N3 N 0.24328(13) 0.82883(10) 0.83768(7) 0.0339(3) Uani 1.0 2 d .
N4 N 0.25407(14) 0.95414(11) 0.85760(8) 0.0367(3) Uani 1.0 2 d .
C1 C 0.22397(14) 0.61431(12) 0.70926(8) 0.0296(3) Uani 1.0 2 d .
C2 C 0.25004(15) 0.54478(13) 0.61489(8) 0.0316(3) Uani 1.0 2 d .
C3 C 0.32341(17) 0.62227(14) 0.55618(9) 0.0370(3) Uani 1.0 2 d .
C4 C 0.36680(18) 0.76794(14) 0.58904(10) 0.0411(3) Uani 1.0 2 d .
C5 C 0.33708(17) 0.83817(14) 0.68036(10) 0.0381(3) Uani 1.0 2 d .
C6 C 0.26550(15) 0.76157(13) 0.74024(9) 0.0321(3) Uani 1.0 2 d .
C7 C 0.16936(16) 0.18897(13) 0.46152(8) 0.0343(3) Uani 1.0 2 d .
C8 C 0.09536(19) 0.10502(15) 0.36336(9) 0.0456(4) Uani 1.0 2 d .
C9 C 0.0868(3) -0.03419(16) 0.32557(11) 0.0573(5) Uani 1.0 2 d .
C10 C 0.1538(3) -0.08827(16) 0.38463(12) 0.0570(5) Uani 1.0 2 d .
C11 C 0.22587(19) -0.00497(15) 0.48211(12) 0.0480(4) Uani 1.0 2 d .
C12 C 0.23340(16) 0.13314(13) 0.52140(9) 0.0376(3) Uani 1.0 2 d .
C13 C 0.24952(15) 1.02644(12) 0.95757(9) 0.0338(3) Uani 1.0 2 d .
C14 C 0.21997(17) 1.15141(14) 0.97839(10) 0.0404(3) Uani 1.0 2 d .
C15 C 0.21752(19) 1.23110(15) 1.07398(10) 0.0454(4) Uani 1.0 2 d .
C16 C 0.24875(18) 1.18628(15) 1.14788(10) 0.0459(4) Uani 1.0 2 d .
C17 C 0.27999(18) 1.06168(15) 1.12691(10) 0.0445(4) Uani 1.0 2 d .
C18 C 0.27977(17) 0.98043(14) 1.03196(9) 0.0385(3) Uani 1.0 2 d .
C19 C 0.15385(15) 0.53379(12) 0.77504(8) 0.0284(3) Uani 1.0 2 d .
C20 C 0.27803(16) 0.52519(13) 0.83777(9) 0.0355(3) Uani 1.0 2 d .
C21 C 0.21592(18) 0.45028(14) 0.90049(9) 0.0391(3) Uani 1.0 2 d .
C22 C 0.03090(18) 0.38446(14) 0.89991(9) 0.0370(3) Uani 1.0 2 d .
C23 C -0.10249(16) 0.39137(12) 0.83671(8) 0.0316(3) Uani 1.0 2 d .
C24 C -0.29690(18) 0.32429(14) 0.83441(9) 0.0399(3) Uani 1.0 2 d .
C25 C -0.42288(17) 0.33349(15) 0.77394(10) 0.0444(4) Uani 1.0 2 d .
C26 C -0.36197(17) 0.41029(15) 0.71228(10) 0.0417(3) Uani 1.0 2 d .
C27 C -0.17610(15) 0.47511(12) 0.71162(8) 0.0325(3) Uani 1.0 2 d .
C28 C -0.04078(15) 0.46774(11) 0.77354(7) 0.0284(3) Uani 1.0 2 d .
H3 H 0.3436 0.5745 0.4933 0.0444 Uiso 1.0 2 calc R
H4 H 0.4172 0.8200 0.5489 0.0493 Uiso 1.0 2 calc R
H5 H 0.3651 0.9380 0.7024 0.0457 Uiso 1.0 2 calc R
H8 H 0.0511 0.1427 0.3226 0.0547 Uiso 1.0 2 calc R
H9 H 0.0348 -0.0923 0.2590 0.0688 Uiso 1.0 2 calc R
H10 H 0.1504 -0.1826 0.3583 0.0684 Uiso 1.0 2 calc R
H11 H 0.2706 -0.0430 0.5225 0.0576 Uiso 1.0 2 calc R
H12 H 0.2817 0.1895 0.5885 0.0452 Uiso 1.0 2 calc R
H14 H 0.2014 1.1827 0.9274 0.0485 Uiso 1.0 2 calc R
H15 H 0.1946 1.3157 1.0883 0.0545 Uiso 1.0 2 calc R
H16 H 0.2488 1.2410 1.2133 0.0551 Uiso 1.0 2 calc R
H17 H 0.3017 1.0319 1.1782 0.0534 Uiso 1.0 2 calc R
H18 H 0.2999 0.8947 1.0176 0.0462 Uiso 1.0 2 calc R
H20 H 0.4075 0.5702 0.8390 0.0426 Uiso 1.0 2 calc R
H21 H 0.3040 0.4457 0.9435 0.0469 Uiso 1.0 2 calc R
H22 H -0.0089 0.3337 0.9421 0.0443 Uiso 1.0 2 calc R
H24 H -0.3394 0.2724 0.8756 0.0479 Uiso 1.0 2 calc R
H25 H -0.5520 0.2881 0.7733 0.0532 Uiso 1.0 2 calc R
H26 H -0.4505 0.4171 0.6709 0.0501 Uiso 1.0 2 calc R
H27 H -0.1374 0.5256 0.6692 0.0391 Uiso 1.0 2 calc R

loop_
_atom_site_aniso_label
_atom_site_aniso_U_11
_atom_site_aniso_U_22
_atom_site_aniso_U_33
_atom_site_aniso_U_12
_atom_site_aniso_U_13
_atom_site_aniso_U_23
N1 0.0346(5) 0.0333(6) 0.0295(5) 0.0135(4) 0.0072(4) 0.0113(4)
N2 0.0369(5) 0.0386(6) 0.0301(5) 0.0161(4) 0.0063(4) 0.0118(5)
N3 0.0351(5) 0.0299(6) 0.0367(6) 0.0124(4) 0.0070(4) 0.0129(5)
N4 0.0435(6) 0.0331(6) 0.0362(6) 0.0179(5) 0.0068(5) 0.0134(5)
C1 0.0268(5) 0.0320(6) 0.0317(6) 0.0118(4) 0.0047(4) 0.0140(5)
C2 0.0322(6) 0.0343(6) 0.0314(6) 0.0151(5) 0.0060(5) 0.0138(5)
C3 0.0420(7) 0.0417(7) 0.0352(6) 0.0206(6) 0.0138(5) 0.0186(6)
C4 0.0469(7) 0.0447(8) 0.0465(8) 0.0226(6) 0.0200(6) 0.0290(6)
C5 0.0410(7) 0.0335(7) 0.0465(7) 0.0166(5) 0.0129(6) 0.0204(6)
C6 0.0325(6) 0.0337(6) 0.0336(6) 0.0147(5) 0.0073(5) 0.0148(5)
C7 0.0345(6) 0.0338(7) 0.0314(6) 0.0111(5) 0.0114(5) 0.0106(5)
C8 0.0534(8) 0.0437(8) 0.0309(7) 0.0115(6) 0.0108(6) 0.0117(6)
C9 0.0741(11) 0.0407(8) 0.0372(8) 0.0111(7) 0.0212(7) 0.0024(6)
C10 0.0716(10) 0.0335(8) 0.0609(10) 0.0180(7) 0.0348(8) 0.0127(7)
C11 0.0483(8) 0.0402(8) 0.0619(9) 0.0203(6) 0.0204(7) 0.0227(7)
C12 0.0356(6) 0.0360(7) 0.0402(7) 0.0134(5) 0.0085(5) 0.0135(6)
C13 0.0309(6) 0.0319(6) 0.0359(6) 0.0106(5) 0.0051(5) 0.0118(5)
C14 0.0457(7) 0.0355(7) 0.0389(7) 0.0172(6) 0.0038(6) 0.0116(6)
C15 0.0464(7) 0.0365(7) 0.0445(8) 0.0157(6) 0.0057(6) 0.0057(6)
C16 0.0401(7) 0.0462(8) 0.0366(7) 0.0095(6) 0.0072(6) 0.0059(6)
C17 0.0410(7) 0.0520(9) 0.0371(7) 0.0138(6) 0.0059(6) 0.0180(6)
C18 0.0372(6) 0.0395(7) 0.0404(7) 0.0143(5) 0.0072(5) 0.0180(6)
C19 0.0331(6) 0.0263(6) 0.0259(5) 0.0131(4) 0.0043(4) 0.0084(5)
C20 0.0333(6) 0.0378(7) 0.0371(7) 0.0147(5) 0.0034(5) 0.0156(5)
C21 0.0447(7) 0.0445(7) 0.0352(7) 0.0226(6) 0.0019(5) 0.0184(6)
C22 0.0503(7) 0.0371(7) 0.0311(6) 0.0213(6) 0.0099(5) 0.0174(5)
C23 0.0374(6) 0.0296(6) 0.0268(6) 0.0135(5) 0.0074(5) 0.0088(5)
C24 0.0429(7) 0.0389(7) 0.0381(7) 0.0140(5) 0.0141(6) 0.0163(6)
C25 0.0315(6) 0.0494(8) 0.0449(7) 0.0099(5) 0.0089(5) 0.0156(6)
C26 0.0344(6) 0.0497(8) 0.0393(7) 0.0167(6) 0.0009(5) 0.0148(6)
C27 0.0351(6) 0.0326(6) 0.0291(6) 0.0138(5) 0.0032(5) 0.0104(5)
C28 0.0336(6) 0.0262(6) 0.0237(5) 0.0131(4) 0.0044(4) 0.0062(5)

loop_
_atom_type_symbol
_atom_type_description
_atom_type_scat_dispersion_real
_atom_type_scat_dispersion_imag
_atom_type_scat_source
C C 0.0033 0.0016
;
International Tables for Crystallography
(1992, Vol. C, Tables 4.2.6.8 and 6.1.1.4)
;
H H 0.0000 0.0000
;
International Tables for Crystallography
(1992, Vol. C, Table 6.1.1.4)
;
N N 0.0061 0.0033
;
International Tables for Crystallography
(1992, Vol. C, Tables 4.2.6.8 and 6.1.1.4)
;

loop_
_geom_angle_atom_site_label_1
_geom_angle_atom_site_label_2
_geom_angle_atom_site_label_3
_geom_angle
_geom_angle_publ_flag
N2 N1 C2 112.99(12) yes
N1 N2 C7 114.14(12) yes
N4 N3 C6 113.99(12) yes
N3 N4 C13 114.05(13) yes
C2 C1 C6 117.92(13) yes
C2 C1 C19 121.27(12) yes
C6 C1 C19 120.81(11) yes
N1 C2 C1 117.89(12) yes
N1 C2 C3 121.21(11) yes
C1 C2 C3 120.63(12) yes
C2 C3 C4 120.37(12) yes
C3 C4 C5 120.17(15) yes
C4 C5 C6 119.85(14) yes
N3 C6 C1 116.05(13) yes
N3 C6 C5 122.80(12) yes
C1 C6 C5 121.00(12) yes
N2 C7 C8 116.11(14) yes
N2 C7 C12 123.73(10) yes
C8 C7 C12 120.12(14) yes
C7 C8 C9 119.58(16) yes
C8 C9 C10 120.18(13) yes
C9 C10 C11 120.02(16) yes
C10 C11 C12 120.67(18) yes
C7 C12 C11 119.41(12) yes
N4 C13 C14 115.78(14) yes
N4 C13 C18 123.62(13) yes
C14 C13 C18 120.56(12) yes
C13 C14 C15 120.01(16) yes
C14 C15 C16 119.52(16) yes
C15 C16 C17 120.32(13) yes
C16 C17 C18 120.63(16) yes
C13 C18 C17 118.94(15) yes
C1 C19 C20 119.69(10) yes
C1 C19 C28 120.47(12) yes
C20 C19 C28 119.84(12) yes
C19 C20 C21 120.87(12) yes
C20 C21 C22 120.72(15) yes
C21 C22 C23 120.35(14) yes
C22 C23 C24 121.87(13) yes
C22 C23 C28 119.27(11) yes
C24 C23 C28 118.86(13) yes
C23 C24 C25 121.00(14) yes
C24 C25 C26 120.18(12) yes
C25 C26 C27 120.58(15) yes
C26 C27 C28 120.84(13) yes
C19 C28 C23 118.94(12) yes
C19 C28 C27 122.53(12) yes
C23 C28 C27 118.53(11) yes
C2 C3 H3 119.821 no
C4 C3 H3 119.808 no
C3 C4 H4 119.918 no
C5 C4 H4 119.914 no
C4 C5 H5 120.072 no
C6 C5 H5 120.076 no
C7 C8 H8 120.211 no
C9 C8 H8 120.211 no
C8 C9 H9 119.909 no
C10 C9 H9 119.912 no
C9 C10 H10 119.988 no
C11 C10 H10 119.987 no
C10 C11 H11 119.662 no
C12 C11 H11 119.666 no
C7 C12 H12 120.296 no
C11 C12 H12 120.295 no
C13 C14 H14 119.989 no
C15 C14 H14 119.996 no
C14 C15 H15 120.229 no
C16 C15 H15 120.247 no
C15 C16 H16 119.834 no
C17 C16 H16 119.842 no
C16 C17 H17 119.686 no
C18 C17 H17 119.689 no
C13 C18 H18 120.525 no
C17 C18 H18 120.533 no
C19 C20 H20 119.564 no
C21 C20 H20 119.567 no
C20 C21 H21 119.635 no
C22 C21 H21 119.645 no
C21 C22 H22 119.815 no
C23 C22 H22 119.831 no
C23 C24 H24 119.497 no
C25 C24 H24 119.502 no
C24 C25 H25 119.909 no
C26 C25 H25 119.910 no
C25 C26 H26 119.701 no
C27 C26 H26 119.716 no
C26 C27 H27 119.584 no
C28 C27 H27 119.580 no

loop_
_geom_bond_atom_site_label_1
_geom_bond_atom_site_label_2
_geom_bond_distance
_geom_bond_publ_flag
N1 N2 1.2634(13) yes
N1 C2 1.4280(18) yes
N2 C7 1.4244(19) yes
N3 N4 1.2527(17) yes
N3 C6 1.4289(16) yes
N4 C13 1.4306(17) yes
C1 C2 1.4076(16) yes
C1 C6 1.4020(19) yes
C1 C19 1.5024(19) yes
C2 C3 1.398(2) yes
C3 C4 1.382(2) yes
C4 C5 1.384(2) yes
C5 C6 1.403(3) yes
C7 C8 1.3950(15) yes
C7 C12 1.395(3) yes
C8 C9 1.391(3) yes
C9 C10 1.383(3) yes
C10 C11 1.384(2) yes
C11 C12 1.384(2) yes
C13 C14 1.386(3) yes
C13 C18 1.395(3) yes
C14 C15 1.3920(19) yes
C15 C16 1.382(3) yes
C16 C17 1.389(3) yes
C17 C18 1.3836(18) yes
C19 C20 1.372(2) yes
C19 C28 1.4276(16) yes
C20 C21 1.413(3) yes
C21 C22 1.3635(19) yes
C22 C23 1.419(2) yes
C23 C24 1.4251(18) yes
C23 C28 1.4286(19) yes
C24 C25 1.364(3) yes
C25 C26 1.412(3) yes
C26 C27 1.3717(17) yes
C27 C28 1.4208(19) yes
C3 H3 0.950 no
C4 H4 0.950 no
C5 H5 0.950 no
C8 H8 0.950 no
C9 H9 0.950 no
C10 H10 0.950 no
C11 H11 0.950 no
C12 H12 0.950 no
C14 H14 0.950 no
C15 H15 0.950 no
C16 H16 0.950 no
C17 H17 0.950 no
C18 H18 0.950 no
C20 H20 0.950 no
C21 H21 0.950 no
C22 H22 0.950 no
C24 H24 0.950 no
C25 H25 0.950 no
C26 H26 0.950 no
C27 H27 0.950 no

loop_
_geom_contact_atom_site_label_1
_geom_contact_atom_site_label_2
_geom_contact_distance
_geom_contact_publ_flag
_geom_contact_site_symmetry_2
N1 C8 3.5001(15) no .
N1 C12 2.7316(19) no .
N1 C19 2.8563(15) no .
N1 C20 3.4704(16) no .
N1 C28 3.5345(16) no .
N2 C1 3.4965(14) no .
N2 C3 2.7094(18) no .
N3 C14 3.4799(18) no .
N3 C18 2.7330(16) no .
N3 C19 2.7995(17) no .
N3 C20 3.384(2) no .
N3 C28 3.4806(14) no .
N4 C1 3.5008(16) no .
N4 C5 2.7146(18) no .
C1 C4 2.814(2) no .
C1 C27 2.9551(15) no .
C2 C5 2.784(2) no .
C2 C7 3.5473(18) no .
C2 C20 3.378(2) no .
C2 C28 3.4186(17) no .
C3 C6 2.7771(18) no .
C6 C13 3.5561(17) no .
C6 C20 3.350(3) no .
C6 C28 3.4135(17) no .
C7 C10 2.775(3) no .
C8 C11 2.775(3) no .
C9 C12 2.7816(18) no .
C13 C16 2.7663(18) no .
C14 C17 2.769(3) no .
C15 C18 2.791(3) no .
C19 C22 2.813(2) no .
C20 C23 2.8024(17) no .
C21 C28 2.807(2) no .
C23 C26 2.807(3) no .
C24 C27 2.795(2) no .
C25 C28 2.8183(17) no .
N3 C17 3.4520(17) no 2_677
C4 C12 3.567(2) no 2_666
C6 C17 3.5081(17) no 2_677
C7 C10 3.581(3) no 2_556
C7 C11 3.3260(19) no 2_556
C8 C11 3.578(3) no 2_556
C9 C12 3.553(3) no 2_556
C10 C7 3.581(3) no 2_556
C10 C12 3.327(3) no 2_556
C11 C7 3.3260(19) no 2_556
C11 C8 3.578(3) no 2_556
C11 C12 3.3508(19) no 2_556
C12 C4 3.567(2) no 2_666
C12 C9 3.553(3) no 2_556
C12 C10 3.327(3) no 2_556
C12 C11 3.3508(19) no 2_556
C17 N3 3.4520(17) no 2_677
C17 C6 3.5081(17) no 2_677
C18 C18 3.528(2) no 2_677
C22 C22 3.3532(19) no 2_567
N1 H3 2.6410 no .
N1 H12 2.4814 no .
N1 H20 3.5695 no .
N2 H3 2.4576 no .
N2 H8 2.5420 no .
N2 H12 2.6910 no .
N3 H5 2.6809 no .
N3 H18 2.4921 no .
N3 H20 3.4776 no .
N3 H27 3.5748 no .
N4 H5 2.4557 no .
N4 H14 2.5259 no .
N4 H18 2.6961 no .
C1 H3 3.2918 no .
C1 H5 3.2955 no .
C1 H20 2.6289 no .
C1 H27 2.6167 no .
C2 H4 3.2685 no .
C2 H20 3.3857 no .
C2 H27 3.1227 no .
C3 H5 3.2549 no .
C5 H3 3.2537 no .
C6 H4 3.2705 no .
C6 H20 3.3498 no .
C6 H27 3.1180 no .
C7 H9 3.2657 no .
C7 H11 3.2576 no .
C8 H10 3.2618 no .
C8 H12 3.2766 no .
C9 H11 3.2519 no .
C10 H8 3.2621 no .
C10 H12 3.2617 no .
C11 H9 3.2533 no .
C12 H8 3.2762 no .
C12 H10 3.2599 no .
C13 H15 3.2638 no .
C13 H17 3.2533 no .
C14 H16 3.2553 no .
C14 H18 3.2732 no .
C15 H17 3.2574 no .
C16 H14 3.2549 no .
C16 H18 3.2674 no .
C17 H15 3.2618 no .
C18 H14 3.2712 no .
C18 H16 3.2624 no .
C19 H21 3.2717 no .
C19 H27 2.6841 no .
C20 H22 3.2709 no .
C22 H20 3.2620 no .
C22 H24 2.6691 no .
C23 H21 3.2722 no .
C23 H25 3.2855 no .
C23 H27 3.3087 no .
C24 H22 2.6722 no .
C24 H26 3.2572 no .
C25 H27 3.2735 no .
C26 H24 3.2632 no .
C27 H25 3.2698 no .
C28 H20 3.2819 no .
C28 H22 3.3160 no .
C28 H24 3.3147 no .
C28 H26 3.2850 no .
H3 H4 2.3280 no .
H4 H5 2.3341 no .
H8 H9 2.3424 no .
H9 H10 2.3319 no .
H10 H11 2.3286 no .
H11 H12 2.3330 no .
H14 H15 2.3453 no .
H15 H16 2.3332 no .
H16 H17 2.3317 no .
H17 H18 2.3367 no .
H20 H21 2.3513 no .
H21 H22 2.3057 no .
H22 H24 2.5059 no .
H24 H25 2.3052 no .
H25 H26 2.3561 no .
H26 H27 2.3117 no .
N1 H10 3.3055 no 2_556
N1 H26 2.7698 no 1_655
N2 H3 3.4769 no 2_666
N2 H26 3.4733 no 1_655
N2 H27 3.3247 no 2_566
N3 H8 3.4191 no 2_566
N3 H15 3.5968 no 2_577
N3 H17 3.3854 no 2_677
N4 H8 3.1343 no 2_566
N4 H17 3.5011 no 2_677
N4 H18 3.4247 no 2_677
C2 H26 3.3308 no 1_655
C3 H26 3.4677 no 2_566
C3 H27 3.1955 no 2_566
C4 H11 2.8482 no 1_565
C5 H8 3.1277 no 2_566
C5 H11 3.1267 no 1_565
C5 H17 3.0220 no 2_677
C6 H8 3.2341 no 2_566
C6 H17 3.2227 no 2_677
C7 H4 3.2893 no 2_666
C7 H11 3.2884 no 2_556
C8 H5 3.5315 no 2_566
C8 H11 3.3513 no 2_556
C8 H16 3.0976 no 1_544
C8 H17 3.2428 no 1_544
C9 H12 3.3066 no 2_556
C9 H17 2.9172 no 1_544
C10 H4 3.3870 no 2_666
C10 H12 3.2721 no 2_556
C11 H4 3.1626 no 1_545
C11 H4 2.9453 no 2_666
C12 H4 2.8968 no 2_666
C12 H25 3.5884 no 1_655
C12 H26 3.1630 no 1_655
C13 H18 3.2994 no 2_677
C14 H20 3.5389 no 2_677
C14 H21 3.2210 no 1_565
C14 H22 3.2549 no 1_565
C15 H20 2.8689 no 2_677
C15 H21 3.3876 no 1_565
C15 H22 3.2918 no 1_565
C16 H8 3.1387 no 1_566
C16 H20 2.9482 no 2_677
C17 H8 3.4868 no 1_566
C17 H9 3.2213 no 1_566
C18 H18 3.2909 no 2_677
C18 H22 3.4406 no 2_567
C18 H24 3.5918 no 2_567
C19 H10 3.4711 no 2_556
C20 H25 3.1876 no 1_655
C20 H26 3.4953 no 1_655
C21 H9 3.5237 no 2_556
C21 H14 3.0056 no 1_545
C21 H15 3.5218 no 1_545
C21 H22 3.5862 no 2_567
C21 H24 3.4494 no 2_567
C21 H25 3.2026 no 1_655
C22 H9 3.0821 no 2_556
C22 H14 3.0602 no 1_545
C22 H15 3.4353 no 1_545
C22 H22 3.2224 no 2_567
C23 H9 3.3060 no 2_556
C23 H10 2.9135 no 2_556
C23 H15 3.3320 no 2_577
C23 H22 3.4192 no 2_567
C24 H10 3.2176 no 2_556
C24 H15 3.4250 no 2_577
C24 H21 3.4056 no 2_567
C25 H10 3.4234 no 2_556
C25 H12 3.0683 no 1_455
C25 H15 3.3686 no 2_577
C25 H20 3.1826 no 1_455
C25 H21 3.5440 no 1_455
C26 H3 3.1042 no 2_566
C26 H10 3.3525 no 2_556
C26 H12 2.9570 no 1_455
C26 H15 3.2003 no 2_577
C26 H16 3.2990 no 2_577
C26 H20 3.1769 no 1_455
C27 H3 3.0556 no 2_566
C27 H10 3.0584 no 2_556
C27 H15 3.1083 no 2_577
C27 H16 3.1578 no 2_577
C28 H10 2.8191 no 2_556
C28 H15 3.1788 no 2_577
H3 N2 3.4769 no 2_666
H3 C26 3.1042 no 2_566
H3 C27 3.0556 no 2_566
H3 H3 3.4217 no 2_666
H3 H26 2.6144 no 2_566
H3 H27 2.5094 no 2_566
H4 C7 3.2893 no 2_666
H4 C10 3.3870 no 2_666
H4 C11 3.1626 no 1_565
H4 C11 2.9453 no 2_666
H4 C12 2.8968 no 2_666
H4 H10 3.4411 no 1_565
H4 H11 2.2915 no 1_565
H4 H11 3.2386 no 2_666
H4 H12 3.1749 no 2_666
H4 H26 3.4855 no 2_566
H5 C8 3.5315 no 2_566
H5 H8 3.0340 no 2_566
H5 H11 2.8317 no 1_565
H5 H17 2.9588 no 2_677
H5 H24 3.5052 no 1_665
H5 H25 3.3614 no 1_665
H8 N3 3.4191 no 2_566
H8 N4 3.1343 no 2_566
H8 C5 3.1277 no 2_566
H8 C6 3.2341 no 2_566
H8 C16 3.1387 no 1_544
H8 C17 3.4868 no 1_544
H8 H5 3.0340 no 2_566
H8 H11 3.5836 no 2_556
H8 H16 2.5020 no 1_544
H8 H17 3.1833 no 1_544
H8 H27 3.3495 no 2_566
H9 C17 3.2213 no 1_544
H9 C21 3.5237 no 2_556
H9 C22 3.0821 no 2_556
H9 C23 3.3060 no 2_556
H9 H12 3.5234 no 2_556
H9 H14 2.9216 no 2_566
H9 H17 2.6093 no 1_544
H9 H22 3.1706 no 2_556
H9 H25 3.5269 no 2_456
H10 N1 3.3055 no 2_556
H10 C19 3.4711 no 2_556
H10 C23 2.9135 no 2_556
H10 C24 3.2176 no 2_556
H10 C25 3.4234 no 2_556
H10 C26 3.3525 no 2_556
H10 C27 3.0584 no 2_556
H10 C28 2.8191 no 2_556
H10 H4 3.4411 no 1_545
H10 H12 3.4880 no 2_556
H10 H27 3.5457 no 2_556
H11 C4 2.8482 no 1_545
H11 C5 3.1267 no 1_545
H11 C7 3.2884 no 2_556
H11 C8 3.3513 no 2_556
H11 H4 2.2915 no 1_545
H11 H4 3.2386 no 2_666
H11 H5 2.8317 no 1_545
H11 H8 3.5836 no 2_556
H11 H11 3.5234 no 2_656
H12 C9 3.3066 no 2_556
H12 C10 3.2721 no 2_556
H12 C25 3.0683 no 1_655
H12 C26 2.9570 no 1_655
H12 H4 3.1749 no 2_666
H12 H9 3.5234 no 2_556
H12 H10 3.4880 no 2_556
H12 H25 2.6662 no 1_655
H12 H26 2.4511 no 1_655
H14 C21 3.0056 no 1_565
H14 C22 3.0602 no 1_565
H14 H9 2.9216 no 2_566
H14 H21 2.5744 no 1_565
H14 H22 2.6769 no 1_565
H14 H24 3.5585 no 1_665
H14 H25 3.2650 no 1_665
H15 N3 3.5968 no 2_577
H15 C21 3.5218 no 1_565
H15 C22 3.4353 no 1_565
H15 C23 3.3320 no 2_577
H15 C24 3.4250 no 2_577
H15 C25 3.3686 no 2_577
H15 C26 3.2003 no 2_577
H15 C27 3.1083 no 2_577
H15 C28 3.1788 no 2_577
H15 H20 2.9198 no 2_677
H15 H21 2.9234 no 1_565
H15 H22 2.7468 no 1_565
H15 H27 3.5418 no 2_577
H16 C8 3.0976 no 1_566
H16 C26 3.2990 no 2_577
H16 C27 3.1578 no 2_577
H16 H8 2.5020 no 1_566
H16 H20 3.0376 no 2_677
H16 H26 3.2225 no 2_577
H16 H27 2.9827 no 2_577
H17 N3 3.3854 no 2_677
H17 N4 3.5011 no 2_677
H17 C5 3.0220 no 2_677
H17 C6 3.2227 no 2_677
H17 C8 3.2428 no 1_566
H17 C9 2.9172 no 1_566
H17 H5 2.9588 no 2_677
H17 H8 3.1833 no 1_566
H17 H9 2.6093 no 1_566
H17 H22 3.5275 no 2_567
H17 H24 3.2350 no 2_567
H18 N4 3.4247 no 2_677
H18 C13 3.2994 no 2_677
H18 C18 3.2909 no 2_677
H18 H18 3.3192 no 2_677
H18 H22 2.9367 no 2_567
H18 H24 2.8480 no 2_567
H20 C14 3.5389 no 2_677
H20 C15 2.8689 no 2_677
H20 C16 2.9482 no 2_677
H20 C25 3.1826 no 1_655
H20 C26 3.1769 no 1_655
H20 H15 2.9198 no 2_677
H20 H16 3.0376 no 2_677
H20 H25 3.0080 no 1_655
H20 H26 2.9873 no 1_655
H21 C14 3.2210 no 1_545
H21 C15 3.3876 no 1_545
H21 C24 3.4056 no 2_567
H21 C25 3.5440 no 1_655
H21 H14 2.5744 no 1_545
H21 H15 2.9234 no 1_545
H21 H21 3.0590 no 2_667
H21 H24 3.2199 no 2_567
H21 H25 3.0371 no 1_655
H22 C14 3.2549 no 1_545
H22 C15 3.2918 no 1_545
H22 C18 3.4406 no 2_567
H22 C21 3.5862 no 2_567
H22 C22 3.2224 no 2_567
H22 C23 3.4192 no 2_567
H22 H9 3.1706 no 2_556
H22 H14 2.6769 no 1_545
H22 H15 2.7468 no 1_545
H22 H17 3.5275 no 2_567
H22 H18 2.9367 no 2_567
H22 H22 3.3658 no 2_567
H24 C18 3.5918 no 2_567
H24 C21 3.4494 no 2_567
H24 H5 3.5052 no 1_445
H24 H14 3.5585 no 1_445
H24 H17 3.2350 no 2_567
H24 H18 2.8480 no 2_567
H24 H21 3.2199 no 2_567
H25 C12 3.5884 no 1_455
H25 C20 3.1876 no 1_455
H25 C21 3.2026 no 1_455
H25 H5 3.3614 no 1_445
H25 H9 3.5269 no 2_456
H25 H12 2.6662 no 1_455
H25 H14 3.2650 no 1_445
H25 H20 3.0080 no 1_455
H25 H21 3.0371 no 1_455
H26 N1 2.7698 no 1_455
H26 N2 3.4733 no 1_455
H26 C2 3.3308 no 1_455
H26 C3 3.4677 no 2_566
H26 C12 3.1630 no 1_455
H26 C20 3.4953 no 1_455
H26 H3 2.6144 no 2_566
H26 H4 3.4855 no 2_566
H26 H12 2.4511 no 1_455
H26 H16 3.2225 no 2_577
H26 H20 2.9873 no 1_455
H27 N2 3.3247 no 2_566
H27 C3 3.1955 no 2_566
H27 H3 2.5094 no 2_566
H27 H8 3.3495 no 2_566
H27 H10 3.5457 no 2_556
H27 H15 3.5418 no 2_577
H27 H16 2.9827 no 2_577

loop_
_geom_torsion_atom_site_label_1
_geom_torsion_atom_site_label_2
_geom_torsion_atom_site_label_3
_geom_torsion_atom_site_label_4
_geom_torsion
_geom_torsion_publ_flag
N2 N1 C2 C1 157.24(10) no
N2 N1 C2 C3 -28.66(15) no
C2 N1 N2 C7 172.50(8) no
N1 N2 C7 C8 167.87(9) no
N1 N2 C7 C12 -14.53(16) no
N4 N3 C6 C1 -169.71(9) no
N4 N3 C6 C5 14.74(16) no
C6 N3 N4 C13 -174.38(8) no
N3 N4 C13 C14 -166.34(9) no
N3 N4 C13 C18 16.17(15) no
C2 C1 C6 N3 -177.88(10) no
C2 C1 C6 C5 -2.24(17) no
C6 C1 C2 N1 177.10(10) no
C6 C1 C2 C3 2.97(17) no
C2 C1 C19 C20 91.12(12) no
C2 C1 C19 C28 -89.64(15) no
C19 C1 C2 N1 -2.91(16) no
C19 C1 C2 C3 -177.04(10) no
C6 C1 C19 C20 -88.89(15) no
C6 C1 C19 C28 90.35(12) no
C19 C1 C6 N3 2.13(16) no
C19 C1 C6 C5 177.77(10) no
N1 C2 C3 C4 -175.69(10) no
C1 C2 C3 C4 -1.76(19) no
C2 C3 C4 C5 -0.3(2) no
C3 C4 C5 C6 1.0(2) no
C4 C5 C6 N3 175.62(12) no
C4 C5 C6 C1 0.28(19) no
N2 C7 C8 C9 177.35(10) no
N2 C7 C12 C11 -176.34(10) no
C8 C7 C12 C11 1.17(18) no
C12 C7 C8 C9 -0.34(19) no
C7 C8 C9 C10 -1.0(3) no
C8 C9 C10 C11 1.4(3) no
C9 C10 C11 C12 -0.6(3) no
C10 C11 C12 C7 -0.7(2) no
N4 C13 C14 C15 -178.53(9) no
N4 C13 C18 C17 177.30(9) no
C14 C13 C18 C17 -0.07(16) no
C18 C13 C14 C15 -0.96(16) no
C13 C14 C15 C16 1.41(18) no
C14 C15 C16 C17 -0.83(18) no
C15 C16 C17 C18 -0.20(18) no
C16 C17 C18 C13 0.65(18) no
C1 C19 C20 C21 179.94(9) no
C1 C19 C28 C23 179.66(9) no
C1 C19 C28 C27 -0.44(16) no
C20 C19 C28 C23 -1.10(16) no
C20 C19 C28 C27 178.80(10) no
C28 C19 C20 C21 0.69(17) no
C19 C20 C21 C22 0.16(19) no
C20 C21 C22 C23 -0.59(19) no
C21 C22 C23 C24 -179.78(11) no
C21 C22 C23 C28 0.16(18) no
C22 C23 C24 C25 179.26(11) no
C22 C23 C28 C19 0.68(15) no
C22 C23 C28 C27 -179.22(10) no
C24 C23 C28 C19 -179.38(10) no
C24 C23 C28 C27 0.72(15) no
C28 C23 C24 C25 -0.68(17) no
C23 C24 C25 C26 -0.03(19) no
C24 C25 C26 C27 0.7(2) no
C25 C26 C27 C28 -0.65(19) no
C26 C27 C28 C19 -179.97(10) no
C26 C27 C28 C23 -0.07(16) no
